data_2236419
loop_
_publ_author_name
'Starosta, Wojciech'
'Leciejewicz, Janusz'

_publ_section_title
;
 Poly[hexaaquabis(\m~4~-pyrimidine-4,6-dicarboxylato)tetralithium]
;
_journal_coeditor_code KP2437
_journal_issue 10
_journal_name_full 'Acta Crystallographica Section E'
_journal_page_first m1270
_journal_page_last m1271
_journal_paper_doi 10.1107/S1600536812038755
_journal_volume 68
_journal_year 2012
_chemical_formula_iupac '[Li4 (C6 H2 N2 O4)2 (H2 O)6]'
_chemical_formula_moiety 'C6 H8 Li2 N2 O7'
_chemical_formula_sum 'C6 H8 Li2 N2 O7'
_chemical_formula_weight 234.02
_chemical_name_systematic
;
Poly[hexaaqua(\m~4~-pyrimidine-4,6-dicarboxylato)tetralithium]
;
_space_group_IT_number 14
_symmetry_cell_setting monoclinic
_symmetry_space_group_name_Hall '-P 2yn'
_symmetry_space_group_name_H-M 'P 1 21/n 1'
_atom_sites_solution_hydrogens geom
_atom_sites_solution_primary direct
_atom_sites_solution_secondary difmap
_audit_creation_method SHELXL-97
_cell_angle_alpha 90.00
_cell_angle_beta 98.38(3)
_cell_angle_gamma 90.00
_cell_formula_units_Z 4
_cell_length_a 6.7014(13)
_cell_length_b 11.755(2)
_cell_length_c 12.251(3)
_cell_measurement_reflns_used 25
_cell_measurement_temperature 293(2)
_cell_measurement_theta_max 15
_cell_measurement_theta_min 6
_cell_volume 954.8(3)
_computing_cell_refinement 'KM-4 Software (Kuma, 1996)'
_computing_data_collection 'KM-4 Software (Kuma, 1996)'
_computing_data_reduction 'DATAPROC (Kuma, 2001)'
_computing_molecular_graphics 'SHELXTL (Sheldrick, 2008)'
_computing_publication_material 'SHELXTL (Sheldrick, 2008)'
_computing_structure_refinement 'SHELXL97 (Sheldrick, 2008)'
_computing_structure_solution 'SHELXS97 (Sheldrick, 2008)'
_diffrn_ambient_temperature 293(2)
_diffrn_measured_fraction_theta_full 0.997
_diffrn_measured_fraction_theta_max 0.997
_diffrn_measurement_device_type 'Kuma KM-4 four-cricle'
_diffrn_measurement_method 'profile data from \w/2\q scans'
_diffrn_radiation_monochromator graphite
_diffrn_radiation_source 'fine-focus sealed tube'
_diffrn_radiation_type MoK\a
_diffrn_radiation_wavelength 0.71073
_diffrn_reflns_av_R_equivalents 0.0227
_diffrn_reflns_av_sigmaI/netI 0.0237
_diffrn_reflns_limit_h_max 0
_diffrn_reflns_limit_h_min -9
_diffrn_reflns_limit_k_max 16
_diffrn_reflns_limit_k_min 0
_diffrn_reflns_limit_l_max 17
_diffrn_reflns_limit_l_min -17
_diffrn_reflns_number 3009
_diffrn_reflns_theta_full 30.07
_diffrn_reflns_theta_max 30.07
_diffrn_reflns_theta_min 2.41
_diffrn_standards_decay_% 0.36
_diffrn_standards_interval_count 200
_diffrn_standards_number 3
_exptl_absorpt_coefficient_mu 0.145
_exptl_absorpt_correction_T_max 0.98753
_exptl_absorpt_correction_T_min 0.96005
_exptl_absorpt_correction_type analytical
_exptl_absorpt_process_details '(<i>CrysAlis RED</i>; Oxford Diffraction, 2008)'
_exptl_crystal_colour colourless
_exptl_crystal_density_diffrn 1.628
_exptl_crystal_density_method 'not measured'
_exptl_crystal_description blocks
_exptl_crystal_F_000 480
_exptl_crystal_size_max 0.475
_exptl_crystal_size_mid 0.195
_exptl_crystal_size_min 0.125
_refine_diff_density_max 0.468
_refine_diff_density_min -0.408
_refine_ls_extinction_method none
_refine_ls_goodness_of_fit_ref 0.946
_refine_ls_hydrogen_treatment mixed
_refine_ls_matrix_type full
_refine_ls_number_parameters 178
_refine_ls_number_reflns 2792
_refine_ls_number_restraints 0
_refine_ls_restrained_S_all 0.946
_refine_ls_R_factor_all 0.0594
_refine_ls_R_factor_gt 0.0372
_refine_ls_shift/su_max 0.001
_refine_ls_shift/su_mean 0.000
_refine_ls_structure_factor_coef Fsqd
_refine_ls_weighting_details 'calc w=1/[\s^2^(Fo^2^)+(0.0949P)^2^+0.1908P] where P=(Fo^2^+2Fc^2^)/3'
_refine_ls_weighting_scheme calc
_refine_ls_wR_factor_gt 0.1121
_refine_ls_wR_factor_ref 0.1263
_reflns_number_gt 2094
_reflns_number_total 2792
_reflns_threshold_expression I>2sigma(I)
_cod_data_source_file kp2437.cif
_cod_data_source_block I
_cod_original_sg_symbol_Hall ' -P 2yn'
_cod_original_sg_symbol_H-M 'P 21/n'
_cod_database_code 2236419
_cod_database_fobs_code 2236419

loop_
_symmetry_equiv_pos_as_xyz
'x, y, z'
'-x+1/2, y+1/2, -z+1/2'
'-x, -y, -z'
'x-1/2, -y-1/2, z-1/2'

loop_
_atom_site_type_symbol
_atom_site_label
_atom_site_fract_x
_atom_site_fract_y
_atom_site_fract_z
_atom_site_U_iso_or_equiv
_atom_site_adp_type
_atom_site_calc_flag
_atom_site_refinement_flags
_atom_site_occupancy
_atom_site_symmetry_multiplicity
O O2 0.24613(17) 1.10050(8) 0.59876(7) 0.0279(2) Uani d . 1 1
O O3 0.44978(14) 0.61780(7) 0.39479(7) 0.0225(2) Uani d . 1 1
O O4 0.34896(15) 0.65464(8) 0.55698(7) 0.0244(2) Uani d . 1 1
N N3 0.26576(17) 0.80458(9) 0.30736(8) 0.0208(2) Uani d . 1 1
O O1 0.16917(19) 1.18808(8) 0.43666(8) 0.0321(2) Uani d . 1 1
C C8 0.37372(17) 0.67999(9) 0.46084(9) 0.0174(2) Uani d . 1 1
N N1 0.18480(16) 1.00000(8) 0.32426(8) 0.0205(2) Uani d . 1 1
C C7 0.21347(17) 1.10298(9) 0.49612(9) 0.0181(2) Uani d . 1 1
O O6 0.82841(18) 0.51649(10) 0.29471(8) 0.0315(2) Uani d . 1 1
C C4 0.30347(16) 0.79650(9) 0.41748(9) 0.0162(2) Uani d . 1 1
C C6 0.22823(16) 0.99180(9) 0.43410(9) 0.0157(2) Uani d . 1 1
O O7 0.85977(18) 0.58692(9) 0.52784(9) 0.0345(3) Uani d . 1 1
C C5 0.28409(18) 0.88905(9) 0.48558(9) 0.0172(2) Uani d . 1 1
H H5 0.3074 0.8825 0.5620 0.021 Uiso calc R 1 1
C C2 0.2031(2) 0.90580(10) 0.26635(9) 0.0235(3) Uani d . 1 1
H H2 0.1691 0.9109 0.1902 0.028 Uiso calc R 1 1
Li Li1 0.0920(4) 1.16918(19) 0.27116(17) 0.0257(5) Uani d . 1 1
Li Li2 0.6732(4) 0.51046(19) 0.4213(2) 0.0259(4) Uani d . 1 1
H H71 0.951(5) 0.556(2) 0.574(2) 0.070(8) Uiso d . 1 1
H H72 0.848(4) 0.668(2) 0.530(2) 0.056(7) Uiso d . 1 1
H H62 0.789(4) 0.481(2) 0.229(2) 0.058(7) Uiso d . 1 1
H H61 0.832(4) 0.589(2) 0.279(2) 0.055(7) Uiso d . 1 1
O O5 -0.19709(17) 1.23656(9) 0.26248(8) 0.0291(2) Uani d . 1 1
H H51 -0.223(4) 1.284(2) 0.207(2) 0.066(7) Uiso d . 1 1
H H52 -0.239(4) 1.268(2) 0.317(2) 0.055(6) Uiso d . 1 1

loop_
_atom_site_aniso_label
_atom_site_aniso_U_11
_atom_site_aniso_U_22
_atom_site_aniso_U_33
_atom_site_aniso_U_12
_atom_site_aniso_U_13
_atom_site_aniso_U_23
O2 0.0469(6) 0.0212(4) 0.0151(4) 0.0015(4) 0.0028(4) -0.0020(3)
O3 0.0321(5) 0.0169(4) 0.0189(4) 0.0065(3) 0.0052(3) -0.0018(3)
O4 0.0391(5) 0.0177(4) 0.0176(4) 0.0048(3) 0.0080(3) 0.0036(3)
N3 0.0309(5) 0.0173(4) 0.0140(4) 0.0046(4) 0.0021(4) -0.0008(3)
O1 0.0598(7) 0.0139(4) 0.0214(4) 0.0058(4) 0.0022(4) 0.0013(3)
C8 0.0217(5) 0.0126(4) 0.0174(5) 0.0013(4) 0.0013(4) 0.0006(4)
N1 0.0310(5) 0.0162(4) 0.0143(4) 0.0049(4) 0.0029(4) 0.0017(3)
C7 0.0229(5) 0.0142(5) 0.0175(5) 0.0005(4) 0.0037(4) -0.0018(4)
O6 0.0486(6) 0.0248(5) 0.0221(5) 0.0005(4) 0.0090(4) -0.0011(4)
C4 0.0205(5) 0.0134(4) 0.0149(5) 0.0018(4) 0.0031(4) 0.0011(3)
C6 0.0200(5) 0.0134(5) 0.0142(5) 0.0007(4) 0.0040(4) -0.0001(4)
O7 0.0406(6) 0.0243(5) 0.0359(6) 0.0057(4) -0.0034(4) -0.0093(4)
C5 0.0249(5) 0.0147(5) 0.0123(4) 0.0024(4) 0.0035(4) 0.0007(4)
C2 0.0374(7) 0.0195(5) 0.0128(5) 0.0065(5) 0.0013(4) 0.0002(4)
Li1 0.0381(12) 0.0196(10) 0.0195(10) -0.0007(8) 0.0042(9) 0.0028(8)
Li2 0.0334(11) 0.0186(10) 0.0261(10) 0.0034(8) 0.0053(8) 0.0000(8)
O5 0.0445(6) 0.0217(4) 0.0228(4) 0.0065(4) 0.0102(4) 0.0028(4)

loop_
_atom_type_symbol
_atom_type_description
_atom_type_scat_dispersion_real
_atom_type_scat_dispersion_imag
_atom_type_scat_source
C C 0.0033 0.0016 'International Tables Vol C Tables 4.2.6.8 and 6.1.1.4'
H H 0.0000 0.0000 'International Tables Vol C Tables 4.2.6.8 and 6.1.1.4'
Li Li -0.0003 0.0001 'International Tables Vol C Tables 4.2.6.8 and 6.1.1.4'
N N 0.0061 0.0033 'International Tables Vol C Tables 4.2.6.8 and 6.1.1.4'
O O 0.0106 0.0060 'International Tables Vol C Tables 4.2.6.8 and 6.1.1.4'

loop_
_geom_angle_atom_site_label_1
_geom_angle_atom_site_label_2
_geom_angle_atom_site_label_3
_geom_angle_site_symmetry_1
_geom_angle_site_symmetry_3
_geom_angle
C8 O3 Li2 . . 130.20(11)
C8 O3 Li1 . 2_545 116.62(10)
Li2 O3 Li1 . 2_545 109.76(11)
C8 O4 Li2 . 3_666 112.72(10)
C2 N3 C4 . . 116.43(10)
C2 N3 Li1 . 2_545 128.76(10)
C4 N3 Li1 . 2_545 111.52(9)
C7 O1 Li1 . . 119.98(10)
O4 C8 O3 . . 126.32(11)
O4 C8 C4 . . 117.91(10)
O3 C8 C4 . . 115.77(10)
O4 C8 Li2 . 3_666 42.09(7)
O3 C8 Li2 . 3_666 87.24(8)
C4 C8 Li2 . 3_666 151.42(9)
C2 N1 C6 . . 116.92(10)
C2 N1 Li1 . . 130.69(10)
C6 N1 Li1 . . 112.39(9)
O1 C7 O2 . . 126.90(11)
O1 C7 C6 . . 115.10(10)
O2 C7 C6 . . 118.00(10)
Li2 O6 H62 . . 124.0(15)
Li2 O6 H61 . . 104.1(16)
H62 O6 H61 . . 105(2)
N3 C4 C5 . . 121.96(10)
N3 C4 C8 . . 114.82(9)
C5 C4 C8 . . 123.20(10)
N1 C6 C5 . . 121.62(10)
N1 C6 C7 . . 114.81(9)
C5 C6 C7 . . 123.56(10)
Li2 O7 H71 . . 126.2(19)
Li2 O7 H72 . . 116.1(14)
H71 O7 H72 . . 118(2)
C4 C5 C6 . . 116.82(10)
C4 C5 H5 . . 121.6
C6 C5 H5 . . 121.6
N1 C2 N3 . . 126.12(10)
N1 C2 H2 . . 116.9
N3 C2 H2 . . 116.9
O1 Li1 O5 . . 96.27(11)
O1 Li1 O3 . 2 167.65(14)
O5 Li1 O3 . 2 93.91(10)
O1 Li1 N1 . . 77.25(8)
O5 Li1 N1 . . 126.29(12)
O3 Li1 N1 2 . 91.07(10)
O1 Li1 N3 . 2 107.48(11)
O5 Li1 N3 . 2 99.51(10)
O3 Li1 N3 2 2 77.60(8)
N1 Li1 N3 . 2 133.62(12)
O1 Li1 Li2 . 2 143.55(11)
O5 Li1 Li2 . 2 77.24(9)
O3 Li1 Li2 2 2 33.61(6)
N1 Li1 Li2 . 2 78.26(8)
N3 Li1 Li2 2 2 108.96(9)
O7 Li2 O3 . . 102.77(12)
O7 Li2 O4 . 3_666 115.41(13)
O3 Li2 O4 . 3_666 126.15(14)
O7 Li2 O6 . . 98.77(12)
O3 Li2 O6 . . 108.87(12)
O4 Li2 O6 3_666 . 101.48(11)
O7 Li2 C8 . 3_666 98.08(10)
O3 Li2 C8 . 3_666 118.56(11)
O4 Li2 C8 3_666 3_666 25.19(5)
O6 Li2 C8 . 3_666 124.03(11)
O7 Li2 Li2 . 3_666 94.80(12)
O3 Li2 Li2 . 3_666 63.13(9)
O4 Li2 Li2 3_666 3_666 76.67(10)
O6 Li2 Li2 . 3_666 165.63(16)
C8 Li2 Li2 3_666 3_666 58.00(7)
O7 Li2 Li1 . 2_545 117.02(11)
O3 Li2 Li1 . 2_545 36.62(6)
O4 Li2 Li1 3_666 2_545 127.50(11)
O6 Li2 Li1 . 2_545 73.31(8)
C8 Li2 Li1 3_666 2_545 138.88(10)
Li2 Li2 Li1 3_666 2_545 96.31(11)
Li1 O5 H51 . . 111.2(18)
Li1 O5 H52 . . 122.7(17)
H51 O5 H52 . . 106(2)

loop_
_geom_bond_atom_site_label_1
_geom_bond_atom_site_label_2
_geom_bond_site_symmetry_2
_geom_bond_distance
_geom_bond_publ_flag
O2 C7 . 1.2449(14) ?
O3 C8 . 1.2527(14) ?
Li1 O5 . 2.081(3) y
Li1 O3 2 2.100(2) y
Li1 N3 2 2.153(2) y
Li1 O1 . 2.030(2) y
Li1 N1 . 2.156(2) y
Li2 O4 3_666 1.967(2) y
Li2 O7 . 1.898(3) y
Li2 O6 . 1.990(3) y
Li2 O3 . 1.949(2) y
O3 Li1 2_545 2.100(2) ?
O4 C8 . 1.2492(14) ?
O4 Li2 3_666 1.968(2) ?
N3 C2 . 1.3352(15) ?
N3 C4 . 1.3393(14) ?
N3 Li1 2_545 2.153(2) ?
O1 C7 . 1.2476(14) ?
C8 C4 . 1.5187(15) ?
C8 Li2 3_666 2.707(3) ?
N1 C2 . 1.3305(15) ?
N1 C6 . 1.3382(14) ?
C7 C6 . 1.5222(15) ?
O6 H62 . 0.91(3) ?
O6 H61 . 0.88(3) ?
C4 C5 . 1.3886(15) ?
C6 C5 . 1.3885(15) ?
O7 H71 . 0.85(3) ?
O7 H72 . 0.96(3) ?
C5 H5 . 0.9300 ?
C2 H2 . 0.9300 ?
Li1 Li2 2 3.313(3) ?
Li2 C8 3_666 2.707(3) ?
Li2 Li2 3_666 3.237(5) ?
Li2 Li1 2_545 3.313(3) ?
O5 H51 . 0.87(3) ?
O5 H52 . 0.85(3) ?

loop_
_geom_hbond_atom_site_label_D
_geom_hbond_atom_site_label_H
_geom_hbond_atom_site_label_A
_geom_hbond_site_symmetry_A
_geom_hbond_distance_DH
_geom_hbond_distance_HA
_geom_hbond_distance_DA
_geom_hbond_angle_DHA
O7 H71 O6 3_766 0.85(3) 2.19(3) 3.0409(18) 175(2)
O7 H72 O1 3_676 0.96(3) 1.75(3) 2.6920(15) 168(2)
O6 H62 O2 4_675 0.91(3) 1.85(3) 2.7518(15) 172(2)
O6 H61 O5 2_545 0.88(3) 1.98(3) 2.7889(16) 151(2)
O5 H51 O2 4_585 0.87(3) 1.89(3) 2.7594(14) 172(3)
O5 H52 O4 3_576 0.85(3) 2.02(3) 2.8670(14) 178(2)
